data_7031397
loop_
_publ_author_name
'Armstrong, David R.'
'Brouillet, Etienne V.'
'Kennedy, Alan R.'
'Garden, Jennifer A.'
'Granitzka, Markus'
'Mulvey, Robert E.'
'Trivett, Joshua J.'

_publ_section_title
;
 Donor-activated alkali metal dipyridylamides: co-complexation reactions
 with zinc alkyls and reactivity studies with benzophenone.
;
_journal_issue 38
_journal_name_full 'Dalton transactions (Cambridge, England : 2003)'
_journal_page_first 14409
_journal_page_last 14423
_journal_paper_doi 10.1039/c4dt00914b
_journal_volume 43
_journal_year 2014
_chemical_formula_moiety 'C36 H56 N10 Na2 O2'
_chemical_formula_sum 'C36 H56 N10 Na2 O2'
_chemical_formula_weight 706.89
_chemical_name_systematic
;
 ?
;
_space_group_IT_number 29
_symmetry_cell_setting orthorhombic
_symmetry_space_group_name_Hall 'P 2c -2b'
_symmetry_space_group_name_H-M 'P b c 21'
_atom_sites_solution_hydrogens geom
_atom_sites_solution_primary direct
_atom_sites_solution_secondary difmap
_audit_creation_method SHELXL-97
_cell_angle_alpha 90.00
_cell_angle_beta 90.00
_cell_angle_gamma 90.00
_cell_formula_units_Z 4
_cell_length_a 15.8743(8)
_cell_length_b 12.4146(7)
_cell_length_c 19.8597(11)
_cell_measurement_reflns_used 10026
_cell_measurement_temperature 123(2)
_cell_measurement_theta_max 30.0992
_cell_measurement_theta_min 2.9176
_cell_volume 3913.8(4)
_computing_cell_refinement
;
CrysAlisPro, Oxford Diffraction Ltd.,
Version 1.171.34.40 (release 27-08-2010 CrysAlis171 .NET)
(compiled Aug 27 2010,11:50:40)
;
_computing_data_collection
;
CrysAlisPro, Oxford Diffraction Ltd.,
Version 1.171.34.40 (release 27-08-2010 CrysAlis171 .NET)
(compiled Aug 27 2010,11:50:40)
;
_computing_data_reduction
;
CrysAlisPro, Oxford Diffraction Ltd.,
Version 1.171.34.40 (release 27-08-2010 CrysAlis171 .NET)
(compiled Aug 27 2010,11:50:40)
;
_computing_structure_refinement 'SHELXL-97 (Sheldrick, 2008)'
_diffrn_ambient_temperature 123(2)
_diffrn_measured_fraction_theta_full 0.998
_diffrn_measured_fraction_theta_max 0.999
_diffrn_measurement_device_type 'Oxford Diffraction Xcalibur, E'
_diffrn_measurement_method 'omega scans'
_diffrn_radiation_monochromator graphite
_diffrn_radiation_source 'fine-focus sealed tube'
_diffrn_radiation_type MoK\a
_diffrn_radiation_wavelength 0.71073
_diffrn_reflns_av_R_equivalents 0.0617
_diffrn_reflns_av_sigmaI/netI 0.0672
_diffrn_reflns_limit_h_max 20
_diffrn_reflns_limit_h_min -20
_diffrn_reflns_limit_k_max 15
_diffrn_reflns_limit_k_min -16
_diffrn_reflns_limit_l_max 26
_diffrn_reflns_limit_l_min -26
_diffrn_reflns_number 36891
_diffrn_reflns_theta_full 26.00
_diffrn_reflns_theta_max 28.00
_diffrn_reflns_theta_min 2.92
_exptl_absorpt_coefficient_mu 0.096
_exptl_absorpt_correction_T_max 1.00000
_exptl_absorpt_correction_T_min 0.91838
_exptl_absorpt_correction_type multi-scan
_exptl_absorpt_process_details
;
CrysAlisPro, Oxford Diffraction Ltd.,
Version 1.171.34.40 (release 27-08-2010 CrysAlis171 .NET)
(compiled Aug 27 2010,11:50:40)
Empirical absorption correction using spherical harmonics,
 implemented in SCALE3 ABSPACK scaling algorithm.
;
_exptl_crystal_colour colourless
_exptl_crystal_density_diffrn 1.199
_exptl_crystal_density_method 'not measured'
_exptl_crystal_description block
_exptl_crystal_F_000 1520
_exptl_crystal_size_max 0.2
_exptl_crystal_size_mid 0.2
_exptl_crystal_size_min 0.1
_refine_diff_density_max 0.782
_refine_diff_density_min -0.671
_refine_diff_density_rms 0.065
_refine_ls_abs_structure_details 'Flack H D (1983), Acta Cryst. A39, 876-881'
_refine_ls_abs_structure_Flack 0.2(5)
_refine_ls_extinction_method none
_refine_ls_goodness_of_fit_ref 1.014
_refine_ls_hydrogen_treatment constr
_refine_ls_matrix_type full
_refine_ls_number_parameters 494
_refine_ls_number_reflns 9425
_refine_ls_number_restraints 191
_refine_ls_restrained_S_all 1.025
_refine_ls_R_factor_all 0.1119
_refine_ls_R_factor_gt 0.0769
_refine_ls_shift/su_max 0.000
_refine_ls_shift/su_mean 0.000
_refine_ls_structure_factor_coef Fsqd
_refine_ls_weighting_details 'calc w=1/[\s^2^(Fo^2^)+(0.1220P)^2^+1.8429P] where P=(Fo^2^+2Fc^2^)/3'
_refine_ls_weighting_scheme calc
_refine_ls_wR_factor_gt 0.1970
_refine_ls_wR_factor_ref 0.2266
_reflns_number_gt 6569
_reflns_number_total 9425
_reflns_threshold_expression I>2\s(I)
_cod_data_source_file c4dt00914b2.cif
_cod_data_source_block jtjg25b
_cod_depositor_comments 'Adding full bibliography for 7031396--7031398.cif.'
_cod_original_cell_volume 3913.8(3)
_cod_database_code 7031397

loop_
_symmetry_equiv_pos_as_xyz
'x, y, z'
'-x, -y, z+1/2'
'-x, y+1/2, z'
'x, -y+1/2, z+1/2'

loop_
_atom_site_label
_atom_site_type_symbol
_atom_site_fract_x
_atom_site_fract_y
_atom_site_fract_z
_atom_site_U_iso_or_equiv
_atom_site_adp_type
_atom_site_occupancy
_atom_site_symmetry_multiplicity
_atom_site_calc_flag
_atom_site_refinement_flags
_atom_site_disorder_assembly
_atom_site_disorder_group
Na1 Na 0.65217(8) 0.88521(11) 0.26165(7) 0.0280(3) Uani 1 1 d . . .
Na2 Na 0.84064(10) 0.90083(13) 0.22546(11) 0.0483(5) Uani 1 1 d . . .
O2 O 0.51298(15) 0.9296(2) 0.21892(12) 0.0300(5) Uani 1 1 d . . .
N1 N 0.9564(2) 0.8257(3) 0.1602(2) 0.0597(11) Uani 1 1 d DU A .
N3 N 0.54542(19) 0.7702(3) 0.32000(15) 0.0301(7) Uani 1 1 d . . .
N4 N 0.5349(2) 1.0752(3) 0.05898(16) 0.0402(8) Uani 1 1 d . . .
N5 N 0.8105(2) 1.0663(3) 0.16083(18) 0.0371(7) Uani 1 1 d . A .
N6 N 0.74632(19) 1.0454(2) 0.26301(17) 0.0321(7) Uani 1 1 d . A .
N7 N 0.6700(2) 1.0152(3) 0.35898(17) 0.0337(7) Uani 1 1 d . A .
N8 N 0.7199(2) 0.7932(3) 0.15225(18) 0.0414(8) Uani 1 1 d . A .
N9 N 0.76020(19) 0.7348(2) 0.25539(15) 0.0288(6) Uani 1 1 d . A .
N10 N 0.7377(2) 0.5604(3) 0.30341(16) 0.0322(7) Uani 1 1 d . A .
O1 O 0.9647(10) 0.9481(13) 0.2802(7) 0.099(3) Uani 0.485(4) 1 d PDU A 1
C1 C 0.9254(10) 0.8103(12) 0.0914(5) 0.088(2) Uani 0.485(4) 1 d PDU A 1
H1A H 0.9732 0.7973 0.0612 0.132 Uiso 0.485(4) 1 calc PR A 1
H1B H 0.8951 0.8749 0.0768 0.132 Uiso 0.485(4) 1 calc PR A 1
H1C H 0.8873 0.7482 0.0902 0.132 Uiso 0.485(4) 1 calc PR A 1
C2 C 0.9840(8) 0.7289(9) 0.1943(8) 0.084(2) Uani 0.485(4) 1 d PDU A 1
H2A H 1.0371 0.7041 0.1745 0.126 Uiso 0.485(4) 1 calc PR A 1
H2B H 0.9411 0.6726 0.1893 0.126 Uiso 0.485(4) 1 calc PR A 1
H2C H 0.9925 0.7443 0.2422 0.126 Uiso 0.485(4) 1 calc PR A 1
C3 C 1.0220(6) 0.9130(9) 0.1638(7) 0.0746(19) Uani 0.485(4) 1 d PDU A 1
H3A H 1.0025 0.9766 0.1381 0.090 Uiso 0.485(4) 1 calc PR A 1
H3B H 1.0749 0.8871 0.1430 0.090 Uiso 0.485(4) 1 calc PR A 1
C4 C 1.0392(11) 0.946(2) 0.2389(8) 0.105(3) Uani 0.485(4) 1 d PDU A 1
H4A H 1.0802 0.8951 0.2587 0.126 Uiso 0.485(4) 1 calc PR A 1
H4B H 1.0653 1.0187 0.2395 0.126 Uiso 0.485(4) 1 calc PR A 1
C5 C 0.9622(9) 1.0418(11) 0.3235(6) 0.082(2) Uani 0.485(4) 1 d PDU A 1
H5A H 0.9031 1.0631 0.3325 0.099 Uiso 0.485(4) 1 calc PR A 1
H5B H 0.9916 1.1032 0.3020 0.099 Uiso 0.485(4) 1 calc PR A 1
C6 C 1.0050(9) 1.0112(11) 0.3870(5) 0.073(2) Uani 0.485(4) 1 d PDU A 1
H6A H 1.0545 0.9689 0.3721 0.087 Uiso 0.485(4) 1 calc PR A 1
H6B H 1.0281 1.0799 0.4043 0.087 Uiso 0.485(4) 1 calc PR A 1
N2 N 0.9759(7) 0.9553(8) 0.4470(5) 0.0770(18) Uani 0.485(4) 1 d PDU A 1
C7 C 0.9978(12) 0.8409(9) 0.4363(14) 0.102(3) Uani 0.485(4) 1 d PDU A 1
H7A1 H 0.9897 0.8009 0.4783 0.153 Uiso 0.485(4) 1 calc PR A 1
H7A2 H 1.0568 0.8354 0.4222 0.153 Uiso 0.485(4) 1 calc PR A 1
H7A3 H 0.9614 0.8105 0.4013 0.153 Uiso 0.485(4) 1 calc PR A 1
C8 C 0.8820(9) 0.962(2) 0.4492(13) 0.087(3) Uani 0.485(4) 1 d PDU A 1
H8A H 0.8649 1.0137 0.4837 0.131 Uiso 0.485(4) 1 calc PR A 1
H8B H 0.8588 0.8908 0.4599 0.131 Uiso 0.485(4) 1 calc PR A 1
H8C H 0.8608 0.9853 0.4052 0.131 Uiso 0.485(4) 1 calc PR A 1
C9 C 0.5277(3) 0.6710(3) 0.2837(2) 0.0405(9) Uani 1 1 d . . .
H9A H 0.5164 0.6877 0.2363 0.061 Uiso 1 1 calc R . .
H9B H 0.4783 0.6358 0.3035 0.061 Uiso 1 1 calc R . .
H9C H 0.5764 0.6228 0.2867 0.061 Uiso 1 1 calc R . .
C10 C 0.5707(3) 0.7426(4) 0.38864(19) 0.0395(9) Uani 1 1 d . . .
H10A H 0.5826 0.8087 0.4138 0.059 Uiso 1 1 calc R . .
H10B H 0.6214 0.6976 0.3873 0.059 Uiso 1 1 calc R . .
H10C H 0.5251 0.7030 0.4108 0.059 Uiso 1 1 calc R . .
C11 C 0.4728(2) 0.8423(3) 0.32152(19) 0.0325(8) Uani 1 1 d . . .
H11A H 0.4872 0.9063 0.3489 0.039 Uiso 1 1 calc R . .
H11B H 0.4254 0.8049 0.3439 0.039 Uiso 1 1 calc R . .
C12 C 0.4446(2) 0.8790(3) 0.2533(2) 0.0319(8) Uani 1 1 d . . .
H12A H 0.4244 0.8165 0.2270 0.038 Uiso 1 1 calc R . .
H12B H 0.3974 0.9306 0.2581 0.038 Uiso 1 1 calc R . .
C13 C 0.4851(2) 0.9742(3) 0.15624(19) 0.0321(8) Uani 1 1 d . . .
H13A H 0.4445 1.0333 0.1645 0.038 Uiso 1 1 calc R . .
H13B H 0.4568 0.9182 0.1290 0.038 Uiso 1 1 calc R . .
C14 C 0.5614(3) 1.0167(4) 0.1192(2) 0.0411(10) Uani 1 1 d . . .
H14A H 0.5938 1.0653 0.1491 0.049 Uiso 1 1 calc R . .
H14B H 0.5984 0.9559 0.1063 0.049 Uiso 1 1 calc R . .
C15 C 0.5159(3) 1.1862(4) 0.0757(2) 0.0488(11) Uani 1 1 d . . .
H15A H 0.4704 1.1883 0.1091 0.073 Uiso 1 1 calc R . .
H15B H 0.4981 1.2246 0.0350 0.073 Uiso 1 1 calc R . .
H15C H 0.5662 1.2208 0.0943 0.073 Uiso 1 1 calc R . .
C16 C 0.5993(3) 1.0703(5) 0.0079(2) 0.0543(12) Uani 1 1 d . . .
H16A H 0.6079 0.9952 -0.0057 0.081 Uiso 1 1 calc R . .
H16B H 0.6521 1.0994 0.0260 0.081 Uiso 1 1 calc R . .
H16C H 0.5818 1.1128 -0.0312 0.081 Uiso 1 1 calc R . .
C17 C 0.8246(3) 1.1242(4) 0.1048(2) 0.0419(10) Uani 1 1 d . . .
H17 H 0.8549 1.0902 0.0695 0.050 Uiso 1 1 calc R A .
C18 C 0.7992(3) 1.2266(4) 0.0948(2) 0.0455(11) Uani 1 1 d . A .
H18 H 0.8111 1.2633 0.0539 0.055 Uiso 1 1 calc R . .
C19 C 0.7547(3) 1.2765(4) 0.1468(3) 0.0463(11) Uani 1 1 d . . .
H19 H 0.7357 1.3487 0.1417 0.056 Uiso 1 1 calc R A .
C20 C 0.7383(2) 1.2208(3) 0.2056(2) 0.0393(10) Uani 1 1 d . A .
H20 H 0.7088 1.2546 0.2414 0.047 Uiso 1 1 calc R . .
C21 C 0.7658(2) 1.1134(3) 0.2116(2) 0.0308(8) Uani 1 1 d . . .
C22 C 0.7214(2) 1.0822(3) 0.3247(2) 0.0299(8) Uani 1 1 d . . .
C23 C 0.7503(3) 1.1799(3) 0.3553(2) 0.0385(9) Uani 1 1 d . A .
H23 H 0.7864 1.2275 0.3314 0.046 Uiso 1 1 calc R . .
C24 C 0.7249(3) 1.2037(3) 0.4196(2) 0.0437(10) Uani 1 1 d . . .
H24 H 0.7444 1.2677 0.4406 0.052 Uiso 1 1 calc R A .
C25 C 0.6715(3) 1.1359(4) 0.4540(2) 0.0457(11) Uani 1 1 d . A .
H25 H 0.6525 1.1526 0.4981 0.055 Uiso 1 1 calc R . .
C26 C 0.6466(3) 1.0424(3) 0.4217(2) 0.0392(9) Uani 1 1 d . . .
H26 H 0.6107 0.9944 0.4454 0.047 Uiso 1 1 calc R A .
C27 C 0.7085(3) 0.7802(4) 0.0865(2) 0.0495(12) Uani 1 1 d . . .
H27 H 0.6974 0.8424 0.0601 0.059 Uiso 1 1 calc R A .
C28 C 0.7116(3) 0.6822(4) 0.0543(2) 0.0473(11) Uani 1 1 d . A .
H28 H 0.7025 0.6769 0.0072 0.057 Uiso 1 1 calc R . .
C29 C 0.7283(3) 0.5929(4) 0.0921(2) 0.0429(10) Uani 1 1 d . . .
H29 H 0.7302 0.5238 0.0717 0.051 Uiso 1 1 calc R A .
C30 C 0.7424(3) 0.6040(3) 0.1603(2) 0.0372(9) Uani 1 1 d . A .
H30 H 0.7535 0.5423 0.1871 0.045 Uiso 1 1 calc R . .
C31 C 0.7402(2) 0.7066(3) 0.19004(19) 0.0294(8) Uani 1 1 d . . .
C32 C 0.7670(2) 0.6619(3) 0.30649(18) 0.0299(8) Uani 1 1 d . . .
C33 C 0.8050(3) 0.7009(4) 0.3663(2) 0.0443(10) Uani 1 1 d . A .
H33 H 0.8274 0.7718 0.3680 0.053 Uiso 1 1 calc R . .
C34 C 0.8090(3) 0.6350(4) 0.4219(2) 0.0509(11) Uani 1 1 d . . .
H34 H 0.8328 0.6608 0.4627 0.061 Uiso 1 1 calc R A .
C35 C 0.7781(3) 0.5310(4) 0.4181(2) 0.0442(10) Uani 1 1 d . A .
H35 H 0.7807 0.4838 0.4557 0.053 Uiso 1 1 calc R . .
C36 C 0.7439(2) 0.4986(3) 0.3586(2) 0.0374(9) Uani 1 1 d . . .
H36 H 0.7229 0.4270 0.3560 0.045 Uiso 1 1 calc R A .
C2A C 0.9428(8) 0.7157(7) 0.1331(8) 0.084(2) Uani 0.515(4) 1 d PDU A 2
H2A1 H 0.9287 0.7202 0.0852 0.126 Uiso 0.515(4) 1 calc PR A 2
H2A2 H 0.8964 0.6811 0.1575 0.126 Uiso 0.515(4) 1 calc PR A 2
H2A3 H 0.9942 0.6731 0.1388 0.126 Uiso 0.515(4) 1 calc PR A 2
C1A C 0.9798(11) 0.8873(10) 0.0998(6) 0.088(2) Uani 0.515(4) 1 d PDU A 2
H1A1 H 0.9319 0.8896 0.0687 0.132 Uiso 0.515(4) 1 calc PR A 2
H1A2 H 1.0278 0.8524 0.0777 0.132 Uiso 0.515(4) 1 calc PR A 2
H1A3 H 0.9953 0.9608 0.1127 0.132 Uiso 0.515(4) 1 calc PR A 2
C3A C 1.0278(5) 0.8070(10) 0.2061(6) 0.0746(19) Uani 0.515(4) 1 d PDU A 2
H3A1 H 1.0752 0.7719 0.1824 0.090 Uiso 0.515(4) 1 calc PR A 2
H3A2 H 1.0108 0.7616 0.2447 0.090 Uiso 0.515(4) 1 calc PR A 2
O1A O 0.9863(9) 0.9768(13) 0.2650(6) 0.099(3) Uani 0.515(4) 1 d PDU A 2
C4A C 1.0518(11) 0.9205(14) 0.2293(11) 0.105(3) Uani 0.515(4) 1 d PDU A 2
H4A1 H 1.1019 0.9154 0.2589 0.126 Uiso 0.515(4) 1 calc PR A 2
H4A2 H 1.0679 0.9635 0.1894 0.126 Uiso 0.515(4) 1 calc PR A 2
C5A C 1.0238(8) 1.0258(12) 0.3227(5) 0.082(2) Uani 0.515(4) 1 d PDU A 2
H5A1 H 1.0448 1.0988 0.3115 0.099 Uiso 0.515(4) 1 calc PR A 2
H5A2 H 1.0716 0.9819 0.3392 0.099 Uiso 0.515(4) 1 calc PR A 2
C6A C 0.9549(8) 1.0322(9) 0.3759(5) 0.073(2) Uani 0.515(4) 1 d PDU A 2
H6A1 H 0.9730 1.0812 0.4125 0.087 Uiso 0.515(4) 1 calc PR A 2
H6A2 H 0.9031 1.0625 0.3555 0.087 Uiso 0.515(4) 1 calc PR A 2
N2A N 0.9362(6) 0.9256(8) 0.4042(5) 0.0770(18) Uani 0.515(4) 1 d PDU A 2
C7A C 1.0109(9) 0.8703(12) 0.4275(13) 0.102(3) Uani 0.515(4) 1 d PDU A 2
H7A H 1.0071 0.8589 0.4762 0.153 Uiso 0.515(4) 1 calc PR A 2
H7B H 1.0607 0.9140 0.4173 0.153 Uiso 0.515(4) 1 calc PR A 2
H7C H 1.0155 0.8005 0.4047 0.153 Uiso 0.515(4) 1 calc PR A 2
C8A C 0.8734(12) 0.9425(19) 0.4583(11) 0.087(3) Uani 0.515(4) 1 d PDU A 2
H8A1 H 0.8293 0.9914 0.4423 0.131 Uiso 0.515(4) 1 calc PR A 2
H8A2 H 0.9012 0.9742 0.4977 0.131 Uiso 0.515(4) 1 calc PR A 2
H8A3 H 0.8483 0.8733 0.4708 0.131 Uiso 0.515(4) 1 calc PR A 2

loop_
_atom_site_aniso_label
_atom_site_aniso_U_11
_atom_site_aniso_U_22
_atom_site_aniso_U_33
_atom_site_aniso_U_23
_atom_site_aniso_U_13
_atom_site_aniso_U_12
Na1 0.0285(7) 0.0259(7) 0.0297(7) -0.0010(6) 0.0032(6) -0.0015(5)
Na2 0.0387(9) 0.0298(8) 0.0762(13) -0.0023(8) 0.0214(9) -0.0004(7)
O2 0.0298(12) 0.0336(14) 0.0266(13) 0.0033(11) 0.0024(10) 0.0001(10)
N1 0.042(2) 0.053(2) 0.084(3) 0.001(2) 0.016(2) 0.0043(17)
N3 0.0352(16) 0.0310(16) 0.0240(15) 0.0025(13) 0.0033(12) -0.0030(12)
N4 0.050(2) 0.043(2) 0.0272(17) 0.0057(15) 0.0023(14) 0.0029(16)
N5 0.0356(17) 0.0347(17) 0.0411(19) -0.0026(15) -0.0003(14) -0.0047(14)
N6 0.0309(15) 0.0267(16) 0.0387(17) -0.0054(14) 0.0037(14) -0.0012(12)
N7 0.0390(17) 0.0339(17) 0.0283(15) -0.0026(14) -0.0036(13) 0.0010(14)
N8 0.056(2) 0.0340(18) 0.0342(18) 0.0011(15) 0.0022(16) 0.0113(15)
N9 0.0361(16) 0.0232(15) 0.0271(15) -0.0024(12) 0.0030(13) -0.0012(12)
N10 0.0330(16) 0.0301(17) 0.0336(17) 0.0047(13) -0.0007(13) -0.0010(13)
O1 0.101(7) 0.140(7) 0.057(5) -0.020(5) -0.013(4) -0.028(5)
C1 0.121(7) 0.071(5) 0.071(4) -0.012(4) 0.035(4) -0.007(5)
C2 0.059(5) 0.059(4) 0.134(7) -0.009(4) 0.028(4) 0.013(4)
C3 0.044(3) 0.082(4) 0.097(5) 0.013(4) 0.024(3) 0.012(3)
C4 0.059(5) 0.122(7) 0.133(6) -0.017(5) -0.025(4) 0.011(5)
C5 0.079(5) 0.099(6) 0.069(4) 0.010(4) -0.019(4) -0.025(5)
C6 0.085(6) 0.083(5) 0.050(4) -0.012(3) -0.014(4) -0.012(5)
N2 0.087(4) 0.075(4) 0.068(4) -0.017(3) 0.026(3) -0.036(3)
C7 0.097(6) 0.065(7) 0.143(8) -0.004(6) 0.037(6) -0.031(6)
C8 0.087(5) 0.090(8) 0.085(6) 0.000(5) 0.015(4) -0.024(5)
C9 0.050(2) 0.031(2) 0.040(2) -0.0039(17) 0.0005(18) -0.0007(17)
C10 0.052(3) 0.040(2) 0.0257(19) 0.0019(17) -0.0013(16) -0.0038(19)
C11 0.0366(19) 0.033(2) 0.0275(18) -0.0039(16) 0.0092(15) -0.0003(16)
C12 0.0314(17) 0.0287(18) 0.035(2) 0.0033(15) 0.0042(15) -0.0013(15)
C13 0.0361(19) 0.0298(19) 0.0303(19) -0.0023(15) -0.0045(15) -0.0011(15)
C14 0.035(2) 0.047(2) 0.041(2) 0.016(2) 0.0049(17) 0.0050(18)
C15 0.066(3) 0.046(3) 0.034(2) 0.0034(19) -0.007(2) 0.007(2)
C16 0.059(3) 0.074(3) 0.030(2) 0.011(2) 0.006(2) 0.005(3)
C17 0.040(2) 0.047(2) 0.038(2) -0.0020(19) -0.0007(17) -0.0120(18)
C18 0.046(2) 0.049(3) 0.042(2) 0.012(2) -0.0098(19) -0.012(2)
C19 0.047(2) 0.031(2) 0.060(3) 0.004(2) -0.021(2) -0.0008(17)
C20 0.0343(19) 0.035(2) 0.048(3) -0.0018(18) -0.0142(17) 0.0085(16)
C21 0.0245(16) 0.0282(19) 0.040(2) -0.0034(16) -0.0008(14) -0.0023(14)
C22 0.0311(18) 0.0212(17) 0.037(2) -0.0036(15) -0.0072(15) 0.0032(14)
C23 0.046(2) 0.028(2) 0.042(2) -0.0037(17) -0.0113(18) 0.0004(16)
C24 0.063(3) 0.0260(19) 0.042(2) -0.0118(18) -0.015(2) 0.0045(18)
C25 0.070(3) 0.036(2) 0.031(2) -0.0083(18) -0.0120(19) 0.014(2)
C26 0.049(2) 0.038(2) 0.031(2) -0.0042(17) -0.0036(17) 0.0096(18)
C27 0.070(3) 0.046(3) 0.032(2) 0.0063(19) 0.000(2) 0.020(2)
C28 0.052(3) 0.059(3) 0.031(2) -0.005(2) -0.0045(18) 0.011(2)
C29 0.053(3) 0.039(2) 0.036(2) -0.0079(18) 0.0052(18) -0.0050(19)
C30 0.051(2) 0.031(2) 0.030(2) -0.0017(16) 0.0046(17) 0.0018(16)
C31 0.0267(17) 0.0294(19) 0.0321(19) -0.0006(15) 0.0027(14) 0.0019(14)
C32 0.0296(17) 0.0299(19) 0.0301(19) -0.0019(15) 0.0033(14) 0.0002(14)
C33 0.057(3) 0.038(2) 0.039(2) -0.0016(18) -0.0071(19) -0.0071(19)
C34 0.059(3) 0.060(3) 0.034(2) 0.001(2) -0.011(2) 0.000(2)
C35 0.047(2) 0.049(2) 0.037(2) 0.011(2) -0.0015(18) -0.006(2)
C36 0.040(2) 0.032(2) 0.040(2) 0.0075(17) -0.0024(17) -0.0052(16)
C2A 0.059(5) 0.059(4) 0.134(7) -0.009(4) 0.028(4) 0.013(4)
C1A 0.121(7) 0.071(5) 0.071(4) -0.012(4) 0.035(4) -0.007(5)
C3A 0.044(3) 0.082(4) 0.097(5) 0.013(4) 0.024(3) 0.012(3)
O1A 0.101(7) 0.140(7) 0.057(5) -0.020(5) -0.013(4) -0.028(5)
C4A 0.059(5) 0.122(7) 0.133(6) -0.017(5) -0.025(4) 0.011(5)
C5A 0.079(5) 0.099(6) 0.069(4) 0.010(4) -0.019(4) -0.025(5)
C6A 0.085(6) 0.083(5) 0.050(4) -0.012(3) -0.014(4) -0.012(5)
N2A 0.087(4) 0.075(4) 0.068(4) -0.017(3) 0.026(3) -0.036(3)
C7A 0.097(6) 0.065(7) 0.143(8) -0.004(6) 0.037(6) -0.031(6)
C8A 0.087(5) 0.090(8) 0.085(6) 0.000(5) 0.015(4) -0.024(5)

loop_
_atom_type_symbol
_atom_type_description
_atom_type_scat_dispersion_real
_atom_type_scat_dispersion_imag
_atom_type_scat_source
Na Na 0.0362 0.0249 'International Tables Vol C Tables 4.2.6.8 and 6.1.1.4'
O O 0.0106 0.0060 'International Tables Vol C Tables 4.2.6.8 and 6.1.1.4'
N N 0.0061 0.0033 'International Tables Vol C Tables 4.2.6.8 and 6.1.1.4'
C C 0.0033 0.0016 'International Tables Vol C Tables 4.2.6.8 and 6.1.1.4'
H H 0.0000 0.0000 'International Tables Vol C Tables 4.2.6.8 and 6.1.1.4'

loop_
_geom_angle_atom_site_label_1
_geom_angle_atom_site_label_2
_geom_angle_atom_site_label_3
_geom_angle
O2 Na1 N6 111.63(11)
O2 Na1 N3 71.06(10)
N6 Na1 N3 149.14(12)
O2 Na1 N7 102.93(11)
N6 Na1 N7 54.23(11)
N3 Na1 N7 94.91(12)
O2 Na1 N9 139.81(11)
N6 Na1 N9 100.53(11)
N3 Na1 N9 93.47(11)
N7 Na1 N9 115.49(11)
O2 Na1 N8 100.24(11)
N6 Na1 N8 96.23(12)
N3 Na1 N8 113.85(12)
N7 Na1 N8 147.69(12)
N9 Na1 N8 51.39(10)
O1 Na2 N1 72.9(4)
O1 Na2 N6 101.0(4)
N1 Na2 N6 154.53(15)
O1 Na2 N5 101.4(4)
N1 Na2 N5 100.85(14)
N6 Na2 N5 55.34(12)
O1 Na2 N9 122.0(4)
N1 Na2 N9 101.32(13)
N6 Na2 N9 102.68(11)
N5 Na2 N9 135.37(13)
O1 Na2 O1A 11.6(6)
N1 Na2 O1A 68.4(3)
N6 Na2 O1A 100.6(4)
N5 Na2 O1A 91.6(4)
N9 Na2 O1A 132.7(4)
O1 Na2 N8 163.7(4)
N1 Na2 N8 93.33(14)
N6 Na2 N8 95.21(12)
N5 Na2 N8 89.66(12)
N9 Na2 N8 50.87(10)
O1A Na2 N8 161.6(3)
C12 O2 C13 110.6(3)
C12 O2 Na1 115.1(2)
C13 O2 Na1 132.2(2)
C2 N1 C1 115.5(10)
C2 N1 C1A 137.4(9)
C1 N1 C1A 52.5(8)
C2 N1 C3A 49.2(7)
C1 N1 C3A 144.6(8)
C1A N1 C3A 113.1(9)
C2 N1 C2A 56.6(9)
C1 N1 C2A 59.5(8)
C1A N1 C2A 102.6(9)
C3A N1 C2A 101.1(8)
C2 N1 C3 111.5(8)
C1 N1 C3 111.7(8)
C1A N1 C3 59.3(8)
C3A N1 C3 63.3(7)
C2A N1 C3 141.3(7)
C2 N1 Na2 107.3(6)
C1 N1 Na2 107.1(6)
C1A N1 Na2 115.2(6)
C3A N1 Na2 108.1(5)
C2A N1 Na2 115.9(5)
C3 N1 Na2 102.8(5)
C9 N3 C11 112.1(3)
C9 N3 C10 108.5(3)
C11 N3 C10 109.9(3)
C9 N3 Na1 112.6(2)
C11 N3 Na1 101.2(2)
C10 N3 Na1 112.3(2)
C16 N4 C15 110.5(4)
C16 N4 C14 110.5(3)
C15 N4 C14 110.2(3)
C17 N5 C21 118.0(4)
C17 N5 Na2 147.5(3)
C21 N5 Na2 94.1(2)
C21 N6 C22 122.2(3)
C21 N6 Na2 94.9(2)
C22 N6 Na2 133.9(3)
C21 N6 Na1 128.6(2)
C22 N6 Na1 95.9(2)
Na2 N6 Na1 77.19(10)
C26 N7 C22 118.7(3)
C26 N7 Na1 146.8(3)
C22 N7 Na1 94.3(2)
C27 N8 C31 118.8(4)
C27 N8 Na1 142.6(3)
C31 N8 Na1 89.1(2)
C27 N8 Na2 132.4(3)
C31 N8 Na2 85.8(2)
Na1 N8 Na2 69.14(10)
C32 N9 C31 123.3(3)
C32 N9 Na2 133.2(2)
C31 N9 Na2 95.9(2)
C32 N9 Na1 120.3(2)
C31 N9 Na1 94.4(2)
Na2 N9 Na1 75.52(10)
C36 N10 C32 118.3(3)
C4 O1 C5 112.0(11)
C4 O1 Na2 115.2(10)
C5 O1 Na2 117.2(11)
N1 C1 H1A 109.5
N1 C1 H1B 109.5
N1 C1 H1C 109.5
N1 C2 H2A 109.5
N1 C2 H2B 109.5
N1 C2 H2C 109.5
N1 C3 C4 110.8(11)
N1 C3 H3A 109.5
C4 C3 H3A 109.5
N1 C3 H3B 109.5
C4 C3 H3B 109.5
H3A C3 H3B 108.1
O1 C4 C3 113.7(13)
O1 C4 H4A 108.8
C3 C4 H4A 108.8
O1 C4 H4B 108.8
C3 C4 H4B 108.8
H4A C4 H4B 107.7
O1 C5 C6 106.7(12)
O1 C5 H5A 110.4
C6 C5 H5A 110.4
O1 C5 H5B 110.4
C6 C5 H5B 110.4
H5A C5 H5B 108.6
N2 C6 C5 132.4(12)
N2 C6 H6A 104.1
C5 C6 H6A 104.1
N2 C6 H6B 104.1
C5 C6 H6B 104.1
H6A C6 H6B 105.5
C6 N2 C7 105.4(10)
C6 N2 C8 108.3(10)
C7 N2 C8 106.9(11)
N3 C9 H9A 109.5
N3 C9 H9B 109.5
H9A C9 H9B 109.5
N3 C9 H9C 109.5
H9A C9 H9C 109.5
H9B C9 H9C 109.5
N3 C10 H10A 109.5
N3 C10 H10B 109.5
H10A C10 H10B 109.5
N3 C10 H10C 109.5
H10A C10 H10C 109.5
H10B C10 H10C 109.5
N3 C11 C12 113.8(3)
N3 C11 H11A 108.8
C12 C11 H11A 108.8
N3 C11 H11B 108.8
C12 C11 H11B 108.8
H11A C11 H11B 107.7
O2 C12 C11 109.8(3)
O2 C12 H12A 109.7
C11 C12 H12A 109.7
O2 C12 H12B 109.7
C11 C12 H12B 109.7
H12A C12 H12B 108.2
O2 C13 C14 108.1(3)
O2 C13 H13A 110.1
C14 C13 H13A 110.1
O2 C13 H13B 110.1
C14 C13 H13B 110.1
H13A C13 H13B 108.4
N4 C14 C13 109.9(3)
N4 C14 H14A 109.7
C13 C14 H14A 109.7
N4 C14 H14B 109.7
C13 C14 H14B 109.7
H14A C14 H14B 108.2
N4 C15 H15A 109.5
N4 C15 H15B 109.5
H15A C15 H15B 109.5
N4 C15 H15C 109.5
H15A C15 H15C 109.5
H15B C15 H15C 109.5
N4 C16 H16A 109.5
N4 C16 H16B 109.5
H16A C16 H16B 109.5
N4 C16 H16C 109.5
H16A C16 H16C 109.5
H16B C16 H16C 109.5
N5 C17 C18 125.3(4)
N5 C17 H17 117.4
C18 C17 H17 117.4
C17 C18 C19 117.4(4)
C17 C18 H18 121.3
C19 C18 H18 121.3
C20 C19 C18 119.9(4)
C20 C19 H19 120.1
C18 C19 H19 120.1
C19 C20 C21 119.2(4)
C19 C20 H20 120.4
C21 C20 H20 120.4
N6 C21 N5 114.1(3)
N6 C21 C20 125.5(4)
N5 C21 C20 120.2(4)
N7 C22 N6 115.0(3)
N7 C22 C23 120.1(4)
N6 C22 C23 124.8(4)
C24 C23 C22 118.9(4)
C24 C23 H23 120.6
C22 C23 H23 120.6
C23 C24 C25 120.8(4)
C23 C24 H24 119.6
C25 C24 H24 119.6
C24 C25 C26 117.3(4)
C24 C25 H25 121.3
C26 C25 H25 121.3
N7 C26 C25 124.2(4)
N7 C26 H26 117.9
C25 C26 H26 117.9
N8 C27 C28 124.1(4)
N8 C27 H27 117.9
C28 C27 H27 117.9
C29 C28 C27 118.0(4)
C29 C28 H28 121.0
C27 C28 H28 121.0
C28 C29 C30 119.4(4)
C28 C29 H29 120.3
C30 C29 H29 120.3
C29 C30 C31 120.0(4)
C29 C30 H30 120.0
C31 C30 H30 120.0
N8 C31 N9 112.1(3)
N8 C31 C30 119.6(3)
N9 C31 C30 128.3(3)
N10 C32 N9 124.1(3)
N10 C32 C33 120.3(3)
N9 C32 C33 115.6(3)
C34 C33 C32 119.3(4)
C34 C33 H33 120.3
C32 C33 H33 120.3
C33 C34 C35 119.7(4)
C33 C34 H34 120.2
C35 C34 H34 120.2
C36 C35 C34 117.7(4)
C36 C35 H35 121.2
C34 C35 H35 121.2
N10 C36 C35 124.7(4)
N10 C36 H36 117.6
C35 C36 H36 117.6
N1 C2A H2A1 109.5
N1 C2A H2A2 109.5
H2A1 C2A H2A2 109.5
N1 C2A H2A3 109.5
H2A1 C2A H2A3 109.5
H2A2 C2A H2A3 109.5
N1 C1A H1A1 109.5
N1 C1A H1A2 109.5
H1A1 C1A H1A2 109.5
N1 C1A H1A3 109.5
H1A1 C1A H1A3 109.5
H1A2 C1A H1A3 109.5
N1 C3A C4A 103.5(10)
N1 C3A H3A1 111.1
C4A C3A H3A1 111.1
N1 C3A H3A2 111.1
C4A C3A H3A2 111.1
H3A1 C3A H3A2 109.0
C5A O1A C4A 107.5(11)
C5A O1A Na2 139.7(8)
C4A O1A Na2 108.4(9)
O1A C4A C3A 114.5(14)
O1A C4A H4A1 108.6
C3A C4A H4A1 108.6
O1A C4A H4A2 108.6
C3A C4A H4A2 108.6
H4A1 C4A H4A2 107.6
O1A C5A C6A 106.2(10)
O1A C5A H5A1 110.5
C6A C5A H5A1 110.5
O1A C5A H5A2 110.5
C6A C5A H5A2 110.5
H5A1 C5A H5A2 108.7
N2A C6A C5A 111.3(10)
N2A C6A H6A1 109.4
C5A C6A H6A1 109.4
N2A C6A H6A2 109.4
C5A C6A H6A2 109.4
H6A1 C6A H6A2 108.0
C7A N2A C6A 112.6(9)
C7A N2A C8A 112.8(11)
C6A N2A C8A 106.6(10)
N2A C7A H7A 109.5
N2A C7A H7B 109.5
H7A C7A H7B 109.5
N2A C7A H7C 109.5
H7A C7A H7C 109.5
H7B C7A H7C 109.5
N2A C8A H8A1 109.5
N2A C8A H8A2 109.5
H8A1 C8A H8A2 109.5
N2A C8A H8A3 109.5
H8A1 C8A H8A3 109.5
H8A2 C8A H8A3 109.5

loop_
_geom_bond_atom_site_label_1
_geom_bond_atom_site_label_2
_geom_bond_distance
Na1 O2 2.430(3)
Na1 N6 2.488(3)
Na1 N3 2.501(3)
Na1 N7 2.535(4)
Na1 N9 2.538(3)
Na1 N8 2.680(4)
Na2 O1 2.326(16)
Na2 N1 2.434(4)
Na2 N6 2.454(3)
Na2 N5 2.470(4)
Na2 N9 2.496(3)
Na2 O1A 2.618(13)
Na2 N8 2.752(4)
O2 C12 1.429(4)
O2 C13 1.433(4)
N1 C2 1.448(9)
N1 C1 1.465(9)
N1 C1A 1.472(8)
N1 C3A 1.473(8)
N1 C2A 1.483(8)
N1 C3 1.505(8)
N3 C9 1.454(5)
N3 C11 1.460(5)
N3 C10 1.462(5)
N4 C16 1.442(6)
N4 C15 1.449(6)
N4 C14 1.463(5)
N5 C17 1.343(5)
N5 C21 1.364(5)
N6 C21 1.360(5)
N6 C22 1.366(5)
N7 C26 1.343(5)
N7 C22 1.349(5)
N8 C27 1.328(6)
N8 C31 1.350(5)
N9 C32 1.364(5)
N9 C31 1.382(5)
N10 C36 1.343(5)
N10 C32 1.345(5)
O1 C4 1.440(9)
O1 C5 1.448(9)
C1 H1A 0.9800
C1 H1B 0.9800
C1 H1C 0.9800
C2 H2A 0.9800
C2 H2B 0.9800
C2 H2C 0.9800
C3 C4 1.572(10)
C3 H3A 0.9900
C3 H3B 0.9900
C4 H4A 0.9900
C4 H4B 0.9900
C5 C6 1.483(9)
C5 H5A 0.9900
C5 H5B 0.9900
C6 N2 1.455(9)
C6 H6A 0.9900
C6 H6B 0.9900
N2 C7 1.478(9)
N2 C8 1.493(10)
C7 H7A1 0.9800
C7 H7A2 0.9800
C7 H7A3 0.9800
C8 H8A 0.9800
C8 H8B 0.9800
C8 H8C 0.9800
C9 H9A 0.9800
C9 H9B 0.9800
C9 H9C 0.9800
C10 H10A 0.9800
C10 H10B 0.9800
C10 H10C 0.9800
C11 C12 1.498(5)
C11 H11A 0.9900
C11 H11B 0.9900
C12 H12A 0.9900
C12 H12B 0.9900
C13 C14 1.511(5)
C13 H13A 0.9900
C13 H13B 0.9900
C14 H14A 0.9900
C14 H14B 0.9900
C15 H15A 0.9800
C15 H15B 0.9800
C15 H15C 0.9800
C16 H16A 0.9800
C16 H16B 0.9800
C16 H16C 0.9800
C17 C18 1.349(7)
C17 H17 0.9500
C18 C19 1.397(7)
C18 H18 0.9500
C19 C20 1.382(6)
C19 H19 0.9500
C20 C21 1.409(5)
C20 H20 0.9500
C22 C23 1.432(5)
C23 C24 1.372(6)
C23 H23 0.9500
C24 C25 1.376(7)
C24 H24 0.9500
C25 C26 1.384(6)
C25 H25 0.9500
C26 H26 0.9500
C27 C28 1.375(6)
C27 H27 0.9500
C28 C29 1.365(7)
C28 H28 0.9500
C29 C30 1.379(6)
C29 H29 0.9500
C30 C31 1.405(5)
C30 H30 0.9500
C32 C33 1.418(6)
C33 C34 1.377(6)
C33 H33 0.9500
C34 C35 1.383(7)
C34 H34 0.9500
C35 C36 1.363(6)
C35 H35 0.9500
C36 H36 0.9500
C2A H2A1 0.9800
C2A H2A2 0.9800
C2A H2A3 0.9800
C1A H1A1 0.9800
C1A H1A2 0.9800
C1A H1A3 0.9800
C3A C4A 1.531(10)
C3A H3A1 0.9900
C3A H3A2 0.9900
O1A C5A 1.429(9)
O1A C4A 1.439(9)
C4A H4A1 0.9900
C4A H4A2 0.9900
C5A C6A 1.524(9)
C5A H5A1 0.9900
C5A H5A2 0.9900
C6A N2A 1.468(8)
C6A H6A1 0.9900
C6A H6A2 0.9900
N2A C7A 1.446(9)
N2A C8A 1.481(9)
C7A H7A 0.9800
C7A H7B 0.9800
C7A H7C 0.9800
C8A H8A1 0.9800
C8A H8A2 0.9800
C8A H8A3 0.9800

loop_
_geom_torsion_atom_site_label_1
_geom_torsion_atom_site_label_2
_geom_torsion_atom_site_label_3
_geom_torsion_atom_site_label_4
_geom_torsion
N6 Na1 O2 C12 -140.2(2)
N3 Na1 O2 C12 7.0(2)
N7 Na1 O2 C12 -83.8(2)
N9 Na1 O2 C12 79.1(3)
N8 Na1 O2 C12 118.9(2)
N6 Na1 O2 C13 58.3(3)
N3 Na1 O2 C13 -154.5(3)
N7 Na1 O2 C13 114.6(3)
N9 Na1 O2 C13 -82.4(3)
N8 Na1 O2 C13 -42.7(3)
O1 Na2 N1 C2 78.7(8)
N6 Na2 N1 C2 158.2(7)
N5 Na2 N1 C2 177.4(7)
N9 Na2 N1 C2 -41.6(7)
O1A Na2 N1 C2 90.0(8)
N8 Na2 N1 C2 -92.3(7)
O1 Na2 N1 C1 -156.8(8)
N6 Na2 N1 C1 -77.3(8)
N5 Na2 N1 C1 -58.0(7)
N9 Na2 N1 C1 83.0(7)
O1A Na2 N1 C1 -145.4(8)
N8 Na2 N1 C1 32.2(7)
O1 Na2 N1 C1A -100.8(8)
N6 Na2 N1 C1A -21.3(9)
N5 Na2 N1 C1A -2.0(7)
N9 Na2 N1 C1A 139.0(7)
O1A Na2 N1 C1A -89.4(8)
N8 Na2 N1 C1A 88.2(7)
O1 Na2 N1 C3A 26.9(7)
N6 Na2 N1 C3A 106.4(6)
N5 Na2 N1 C3A 125.6(5)
N9 Na2 N1 C3A -93.4(6)
O1A Na2 N1 C3A 38.2(7)
N8 Na2 N1 C3A -144.1(5)
O1 Na2 N1 C2A 139.4(9)
N6 Na2 N1 C2A -141.1(8)
N5 Na2 N1 C2A -121.9(8)
N9 Na2 N1 C2A 19.2(8)
O1A Na2 N1 C2A 150.8(9)
N8 Na2 N1 C2A -31.6(8)
O1 Na2 N1 C3 -38.9(7)
N6 Na2 N1 C3 40.6(7)
N5 Na2 N1 C3 59.8(6)
N9 Na2 N1 C3 -159.2(6)
O1A Na2 N1 C3 -27.6(7)
N8 Na2 N1 C3 150.1(6)
O2 Na1 N3 C9 87.9(3)
N6 Na1 N3 C9 -171.5(3)
N7 Na1 N3 C9 -170.1(3)
N9 Na1 N3 C9 -54.2(3)
N8 Na1 N3 C9 -5.2(3)
O2 Na1 N3 C11 -32.0(2)
N6 Na1 N3 C11 68.7(3)
N7 Na1 N3 C11 70.0(2)
N9 Na1 N3 C11 -174.1(2)
N8 Na1 N3 C11 -125.1(2)
O2 Na1 N3 C10 -149.2(3)
N6 Na1 N3 C10 -48.5(4)
N7 Na1 N3 C10 -47.2(3)
N9 Na1 N3 C10 68.7(3)
N8 Na1 N3 C10 117.7(3)
O1 Na2 N5 C17 84.0(6)
N1 Na2 N5 C17 9.4(5)
N6 Na2 N5 C17 179.5(5)
N9 Na2 N5 C17 -109.2(5)
O1A Na2 N5 C17 77.7(6)
N8 Na2 N5 C17 -83.9(5)
O1 Na2 N5 C21 -88.4(4)
N1 Na2 N5 C21 -162.9(2)
N6 Na2 N5 C21 7.18(19)
N9 Na2 N5 C21 78.5(3)
O1A Na2 N5 C21 -94.6(3)
N8 Na2 N5 C21 103.8(2)
O1 Na2 N6 C21 89.1(4)
N1 Na2 N6 C21 15.9(5)
N5 Na2 N6 C21 -7.2(2)
N9 Na2 N6 C21 -144.2(2)
O1A Na2 N6 C21 77.3(4)
N8 Na2 N6 C21 -93.2(2)
O1 Na2 N6 C22 -56.5(5)
N1 Na2 N6 C22 -129.7(4)
N5 Na2 N6 C22 -152.9(4)
N9 Na2 N6 C22 70.2(4)
O1A Na2 N6 C22 -68.3(5)
N8 Na2 N6 C22 121.2(3)
O1 Na2 N6 Na1 -142.3(4)
N1 Na2 N6 Na1 144.5(4)
N5 Na2 N6 Na1 121.32(14)
N9 Na2 N6 Na1 -15.67(13)
O1A Na2 N6 Na1 -154.2(3)
N8 Na2 N6 Na1 35.36(11)
O2 Na1 N6 C21 -54.1(3)
N3 Na1 N6 C21 -143.1(3)
N7 Na1 N6 C21 -144.7(3)
N9 Na1 N6 C21 101.4(3)
N8 Na1 N6 C21 49.5(3)
O2 Na1 N6 C22 86.1(2)
N3 Na1 N6 C22 -2.9(3)
N7 Na1 N6 C22 -4.55(19)
N9 Na1 N6 C22 -118.5(2)
N8 Na1 N6 C22 -170.3(2)
O2 Na1 N6 Na2 -140.17(11)
N3 Na1 N6 Na2 130.8(2)
N7 Na1 N6 Na2 129.20(15)
N9 Na1 N6 Na2 15.28(13)
N8 Na1 N6 Na2 -36.53(12)
O2 Na1 N7 C26 71.3(5)
N6 Na1 N7 C26 178.8(5)
N3 Na1 N7 C26 -0.4(5)
N9 Na1 N7 C26 -96.6(5)
N8 Na1 N7 C26 -153.9(4)
O2 Na1 N7 C22 -102.9(2)
N6 Na1 N7 C22 4.60(19)
N3 Na1 N7 C22 -174.6(2)
N9 Na1 N7 C22 89.2(2)
N8 Na1 N7 C22 31.9(3)
O2 Na1 N8 C27 13.4(6)
N6 Na1 N8 C27 -99.9(5)
N3 Na1 N8 C27 87.1(5)
N7 Na1 N8 C27 -121.9(5)
N9 Na1 N8 C27 161.6(6)
O2 Na1 N8 C31 -127.2(2)
N6 Na1 N8 C31 119.5(2)
N3 Na1 N8 C31 -53.5(3)
N7 Na1 N8 C31 97.5(3)
N9 Na1 N8 C31 21.0(2)
O2 Na1 N8 Na2 146.99(9)
N6 Na1 N8 Na2 33.63(11)
N3 Na1 N8 Na2 -139.31(11)
N7 Na1 N8 Na2 11.7(2)
N9 Na1 N8 Na2 -64.89(11)
O1 Na2 N8 C27 -78.8(14)
N1 Na2 N8 C27 -46.6(4)
N6 Na2 N8 C27 109.4(4)
N5 Na2 N8 C27 54.2(4)
N9 Na2 N8 C27 -148.5(4)
O1A Na2 N8 C27 -39.7(13)
O1 Na2 N8 C31 47.1(13)
N1 Na2 N8 C31 79.3(2)
N6 Na2 N8 C31 -124.7(2)
N5 Na2 N8 C31 -179.9(2)
N9 Na2 N8 C31 -22.6(2)
O1A Na2 N8 C31 86.2(12)
O1 Na2 N8 Na1 137.8(13)
N1 Na2 N8 Na1 169.92(13)
N6 Na2 N8 Na1 -34.10(11)
N5 Na2 N8 Na1 -89.23(11)
N9 Na2 N8 Na1 68.02(12)
O1A Na2 N8 Na1 176.8(12)
O1 Na2 N9 C32 9.0(5)
N1 Na2 N9 C32 85.8(3)
N6 Na2 N9 C32 -102.7(3)
N5 Na2 N9 C32 -155.7(3)
O1A Na2 N9 C32 14.9(5)
N8 Na2 N9 C32 170.9(4)
O1 Na2 N9 C31 -139.7(5)
N1 Na2 N9 C31 -62.9(2)
N6 Na2 N9 C31 108.5(2)
N5 Na2 N9 C31 55.5(3)
O1A Na2 N9 C31 -133.8(4)
N8 Na2 N9 C31 22.1(2)
O1 Na2 N9 Na1 127.2(4)
N1 Na2 N9 Na1 -155.96(15)
N6 Na2 N9 Na1 15.46(13)
N5 Na2 N9 Na1 -37.53(19)
O1A Na2 N9 Na1 133.1(4)
N8 Na2 N9 Na1 -70.92(12)
O2 Na1 N9 C32 -100.0(3)
N6 Na1 N9 C32 116.8(3)
N3 Na1 N9 C32 -35.6(3)
N7 Na1 N9 C32 61.5(3)
N8 Na1 N9 C32 -153.6(3)
O2 Na1 N9 C31 33.1(3)
N6 Na1 N9 C31 -110.1(2)
N3 Na1 N9 C31 97.5(2)
N7 Na1 N9 C31 -165.4(2)
N8 Na1 N9 C31 -20.5(2)
O2 Na1 N9 Na2 128.10(15)
N6 Na1 N9 Na2 -15.12(13)
N3 Na1 N9 Na2 -167.50(11)
N7 Na1 N9 Na2 -70.38(13)
N8 Na1 N9 Na2 74.46(13)
N1 Na2 O1 C4 21.6(14)
N6 Na2 O1 C4 -132.9(15)
N5 Na2 O1 C4 -76.4(15)
N9 Na2 O1 C4 114.4(14)
O1A Na2 O1 C4 -44(3)
N8 Na2 O1 C4 55(2)
N1 Na2 O1 C5 156.5(11)
N6 Na2 O1 C5 2.0(11)
N5 Na2 O1 C5 58.5(10)
N9 Na2 O1 C5 -110.6(10)
O1A Na2 O1 C5 91(4)
N8 Na2 O1 C5 -169.8(8)
C2 N1 C3 C4 -62.0(14)
C1 N1 C3 C4 167.2(12)
C1A N1 C3 C4 164.6(15)
C3A N1 C3 C4 -51.4(12)
C2A N1 C3 C4 -125.0(16)
Na2 N1 C3 C4 52.7(12)
C5 O1 C4 C3 -136.9(16)
Na2 O1 C4 C3 0(2)
N1 C3 C4 O1 -38(2)
C4 O1 C5 C6 -89.8(17)
Na2 O1 C5 C6 133.9(10)
O1 C5 C6 N2 -83.4(18)
C5 C6 N2 C7 94.2(19)
C5 C6 N2 C8 -20(2)
C9 N3 C11 C12 -61.7(4)
C10 N3 C11 C12 177.4(3)
Na1 N3 C11 C12 58.5(3)
C13 O2 C12 C11 -174.6(3)
Na1 O2 C12 C11 19.9(4)
N3 C11 C12 O2 -56.3(4)
C12 O2 C13 C14 -174.5(3)
Na1 O2 C13 C14 -12.3(4)
C16 N4 C14 C13 -151.8(4)
C15 N4 C14 C13 85.8(4)
O2 C13 C14 N4 -172.8(3)
C21 N5 C17 C18 1.1(6)
Na2 N5 C17 C18 -170.3(4)
N5 C17 C18 C19 0.1(6)
C17 C18 C19 C20 -0.1(6)
C18 C19 C20 C21 -0.9(6)
C22 N6 C21 N5 163.1(3)
Na2 N6 C21 N5 11.8(3)
Na1 N6 C21 N5 -65.7(4)
C22 N6 C21 C20 -22.2(6)
Na2 N6 C21 C20 -173.5(3)
Na1 N6 C21 C20 109.0(4)
C17 N5 C21 N6 172.9(3)
Na2 N5 C21 N6 -11.7(3)
C17 N5 C21 C20 -2.1(5)
Na2 N5 C21 C20 173.2(3)
C19 C20 C21 N6 -172.4(4)
C19 C20 C21 N5 2.1(6)
C26 N7 C22 N6 176.1(3)
Na1 N7 C22 N6 -7.5(3)
C26 N7 C22 C23 0.2(5)
Na1 N7 C22 C23 176.6(3)
C21 N6 C22 N7 151.4(3)
Na2 N6 C22 N7 -70.2(4)
Na1 N6 C22 N7 7.7(3)
C21 N6 C22 C23 -32.9(5)
Na2 N6 C22 C23 105.5(4)
Na1 N6 C22 C23 -176.7(3)
N7 C22 C23 C24 0.1(6)
N6 C22 C23 C24 -175.4(4)
C22 C23 C24 C25 -1.0(6)
C23 C24 C25 C26 1.6(6)
C22 N7 C26 C25 0.4(6)
Na1 N7 C26 C25 -173.0(3)
C24 C25 C26 N7 -1.3(6)
C31 N8 C27 C28 3.6(7)
Na1 N8 C27 C28 -130.0(5)
Na2 N8 C27 C28 116.4(5)
N8 C27 C28 C29 -0.6(8)
C27 C28 C29 C30 -0.9(7)
C28 C29 C30 C31 -0.6(7)
C27 N8 C31 N9 172.5(4)
Na1 N8 C31 N9 -33.6(3)
Na2 N8 C31 N9 35.5(3)
C27 N8 C31 C30 -4.9(6)
Na1 N8 C31 C30 149.0(3)
Na2 N8 C31 C30 -141.8(3)
C32 N9 C31 N8 166.9(3)
Na2 N9 C31 N8 -40.0(3)
Na1 N9 C31 N8 35.9(3)
C32 N9 C31 C30 -16.0(6)
Na2 N9 C31 C30 137.1(4)
Na1 N9 C31 C30 -147.0(4)
C29 C30 C31 N8 3.5(6)
C29 C30 C31 N9 -173.4(4)
C36 N10 C32 N9 -176.1(4)
C36 N10 C32 C33 1.4(5)
C31 N9 C32 N10 -15.2(6)
Na2 N9 C32 N10 -157.1(3)
Na1 N9 C32 N10 104.2(4)
C31 N9 C32 C33 167.2(4)
Na2 N9 C32 C33 25.3(5)
Na1 N9 C32 C33 -73.4(4)
N10 C32 C33 C34 -2.2(6)
N9 C32 C33 C34 175.5(4)
C32 C33 C34 C35 1.8(7)
C33 C34 C35 C36 -0.6(7)
C32 N10 C36 C35 -0.2(6)
C34 C35 C36 N10 -0.2(7)
C2 N1 C3A C4A -162.0(15)
C1 N1 C3A C4A 121.5(16)
C1A N1 C3A C4A 64.4(13)
C2A N1 C3A C4A 173.4(11)
C3 N1 C3A C4A 31.0(10)
Na2 N1 C3A C4A -64.5(10)
O1 Na2 O1A C5A -47(3)
N1 Na2 O1A C5A -158.0(19)
N6 Na2 O1A C5A 46.0(18)
N5 Na2 O1A C5A 101.0(18)
N9 Na2 O1A C5A -72.5(19)
N8 Na2 O1A C5A -165.4(11)
O1 Na2 O1A C4A 105(4)
N1 Na2 O1A C4A -6.1(12)
N6 Na2 O1A C4A -162.1(13)
N5 Na2 O1A C4A -107.1(13)
N9 Na2 O1A C4A 79.4(13)
N8 Na2 O1A C4A -14(2)
C5A O1A C4A C3A 135.0(16)
Na2 O1A C4A C3A -26(2)
N1 C3A C4A O1A 61.3(19)
C4A O1A C5A C6A -151.1(14)
Na2 O1A C5A C6A 1(2)
O1A C5A C6A N2A 72.9(14)
C5A C6A N2A C7A 51.7(16)
C5A C6A N2A C8A 175.9(14)
